data_1558608
loop_
_publ_author_name
'Vinum, Morten Gotthold'
'Voigt, Laura'
'Hansen, Steen H.'
'Bell, Colby'
'Clark, Kensha Marie'
'Larsen, Ren\'e Wugt'
'Pedersen, Kasper S.'

_publ_section_title
;
 Ligand field-actuated redox-activity of acetylacetonate
;
_journal_issue 31
_journal_name_full 'Chemical Science'
_journal_page_first 8267
_journal_page_last 8272
_journal_paper_doi 10.1039/D0SC01836H
_journal_volume 11
_journal_year 2020
_chemical_formula_moiety 'C22 H22 Cr F6 N2 O4'
_chemical_formula_sum 'C22 H22 Cr F6 N2 O4'
_chemical_formula_weight 544.41
_space_group_crystal_system monoclinic
_space_group_IT_number 14
_space_group_name_Hall '-P 2ybc'
_space_group_name_H-M_alt 'P 1 21/c 1'
_atom_sites_solution_hydrogens geom
_atom_sites_solution_primary direct
_audit_creation_date 2019-11-21
_audit_creation_method
;
Olex2 1.2
(compiled May 18 2018 14:05:52 for OlexSys, GUI svn.r5506)
;
_audit_update_record
;
2020-01-01 deposited with the CCDC.	2020-07-16 downloaded from the CCDC.
;
_cell_angle_alpha 90
_cell_angle_beta 94.290(8)
_cell_angle_gamma 90
_cell_formula_units_Z 2
_cell_length_a 9.9399(10)
_cell_length_b 9.5252(9)
_cell_length_c 12.1430(10)
_cell_measurement_reflns_used 1532
_cell_measurement_temperature 120(1)
_cell_measurement_theta_max 25.5710
_cell_measurement_theta_min 3.8130
_cell_volume 1146.47(18)
_computing_cell_refinement 'CrysAlisPro 1.171.39.46 (Rigaku OD, 2018)'
_computing_data_collection 'CrysAlisPro 1.171.39.46 (Rigaku OD, 2018)'
_computing_data_reduction 'CrysAlisPro 1.171.39.46 (Rigaku OD, 2018)'
_computing_molecular_graphics 'Olex2 (Dolomanov et al., 2009)'
_computing_publication_material 'Olex2 (Dolomanov et al., 2009)'
_computing_structure_refinement 'ShelXL (Sheldrick, 2015)'
_computing_structure_solution 'ShelXS (Sheldrick, 2008)'
_diffrn_ambient_environment N~2~
_diffrn_ambient_temperature 120(1)
_diffrn_detector 'CCD plate'
_diffrn_detector_area_resol_mean 5.3073
_diffrn_detector_type Atlas
_diffrn_measured_fraction_theta_full 0.997
_diffrn_measured_fraction_theta_max 0.979
_diffrn_measurement_details
;
List of Runs (angles in degrees, time in seconds):

  # Type    Start    End  Width  t~exp~   \w     \q     \k     \f   Frames
#--------------------------------------------------------------------------
  1  \w    -68.00  32.00   1.00   15.00    --   10.87   0.00 -60.00  100
  2  \w    -20.00  37.00   1.00   15.00    --   10.87 -57.00  60.00   57
  3  \w     -7.00  24.00   1.00   15.00    --  -11.58 -99.00 150.00   31
;
_diffrn_measurement_device 'four-circle diffractometer'
_diffrn_measurement_device_type 'SuperNova, Dual, Cu at home/near, Atlas'
_diffrn_measurement_method '\w scans'
_diffrn_orient_matrix_type 'CrysAlisPro convention (1999,Acta A55,543-557)'
_diffrn_orient_matrix_UB_11 0.0679255000
_diffrn_orient_matrix_UB_12 -0.0232514000
_diffrn_orient_matrix_UB_13 0.0061287000
_diffrn_orient_matrix_UB_21 0.0211238000
_diffrn_orient_matrix_UB_22 0.0688721000
_diffrn_orient_matrix_UB_23 0.0152506000
_diffrn_orient_matrix_UB_31 -0.0076018000
_diffrn_orient_matrix_UB_32 -0.0162146000
_diffrn_orient_matrix_UB_33 0.0562278000
_diffrn_radiation_monochromator mirror
_diffrn_radiation_probe x-ray
_diffrn_radiation_type MoK\a
_diffrn_radiation_wavelength 0.71073
_diffrn_reflns_av_R_equivalents 0.0492
_diffrn_reflns_av_unetI/netI 0.0880
_diffrn_reflns_Laue_measured_fraction_full 0.997
_diffrn_reflns_Laue_measured_fraction_max 0.979
_diffrn_reflns_limit_h_max 12
_diffrn_reflns_limit_h_min -9
_diffrn_reflns_limit_k_max 12
_diffrn_reflns_limit_k_min -12
_diffrn_reflns_limit_l_max 15
_diffrn_reflns_limit_l_min -15
_diffrn_reflns_number 5379
_diffrn_reflns_point_group_measured_fraction_full 0.997
_diffrn_reflns_point_group_measured_fraction_max 0.979
_diffrn_reflns_theta_full 25.242
_diffrn_reflns_theta_max 27.102
_diffrn_reflns_theta_min 3.365
_diffrn_source 'micro-focus sealed X-ray tube'
_diffrn_source_type 'SuperNova (Mo) X-ray Source'
_exptl_absorpt_coefficient_mu 0.580
_exptl_absorpt_correction_T_max 1.00000
_exptl_absorpt_correction_T_min 0.97610
_exptl_absorpt_correction_type multi-scan
_exptl_absorpt_process_details
;
CrysAlisPro 1.171.39.46 (Rigaku Oxford Diffraction, 2018)
Empirical absorption correction using spherical harmonics,
 implemented in SCALE3 ABSPACK scaling algorithm.
;
_exptl_crystal_colour 'greenish black'
_exptl_crystal_colour_modifier greenish
_exptl_crystal_colour_primary black
_exptl_crystal_density_diffrn 1.577
_exptl_crystal_description plate
_exptl_crystal_F_000 556
_exptl_crystal_size_max 0.172
_exptl_crystal_size_mid 0.143
_exptl_crystal_size_min 0.094
_refine_diff_density_max 0.742
_refine_diff_density_min -0.550
_refine_diff_density_rms 0.101
_refine_ls_extinction_method none
_refine_ls_goodness_of_fit_ref 1.046
_refine_ls_hydrogen_treatment constr
_refine_ls_matrix_type full
_refine_ls_number_parameters 162
_refine_ls_number_reflns 2477
_refine_ls_number_restraints 0
_refine_ls_restrained_S_all 1.046
_refine_ls_R_factor_all 0.0943
_refine_ls_R_factor_gt 0.0631
_refine_ls_shift/su_max 0.000
_refine_ls_shift/su_mean 0.000
_refine_ls_structure_factor_coef Fsqd
_refine_ls_weighting_details 'w=1/[\s^2^(Fo^2^)+(0.0341P)^2^+2.7024P] where P=(Fo^2^+2Fc^2^)/3'
_refine_ls_weighting_scheme calc
_refine_ls_wR_factor_gt 0.1257
_refine_ls_wR_factor_ref 0.1433
_reflns_Friedel_coverage 0.000
_reflns_number_gt 1776
_reflns_number_total 2477
_reflns_threshold_expression 'I > 2\s(I)'
_cod_data_source_file d0sc01836h2.cif
_cod_data_source_block exp_1559_cr(acac)2(f3c-py)2_mgv
_cod_depositor_comments
;Adding full bibliography for 1558605--1558608.cif.

 Adding full bibliography for 1558605--1558608.cif.
;
_cod_database_code 1558608
_shelx_shelxl_version_number 2018/3
_chemical_oxdiff_formula 'Cr1 O4 N2 F6 C22 H22'
_shelx_space_group_comment
;
The symmetry employed for this shelxl refinement is uniquely defined
by the following loop, which should always be used as a source of
symmetry information in preference to the above space-group names.
They are only intended as comments.
;
_shelx_estimated_absorpt_t_max 0.947
_shelx_estimated_absorpt_t_min 0.907
_reflns_odcompleteness_completeness 99.64
_reflns_odcompleteness_iscentric 1
_reflns_odcompleteness_theta 26.32
_olex2_refinement_description
;
1. Fixed Uiso
 At 1.2 times of:
  All C(H) groups
 At 1.5 times of:
  All C(H,H,H) groups
2.a Aromatic/amide H refined with riding coordinates:
 C3(H3), C6(H6), C9(H9), C7(H7), C10(H10)
2.b Idealised Me refined as rotating group:
 C1(H1A,H1B,H1C), C5(H5A,H5B,H5C)
;
_olex2_submission_special_instructions 'No special instructions were received'
_oxdiff_exptl_absorpt_empirical_details
;
Empirical correction (ABSPACK) includes:
- Absorption correction using spherical harmonics
- Frame scaling
;
_oxdiff_exptl_absorpt_empirical_full_max 1.078
_oxdiff_exptl_absorpt_empirical_full_min 0.931

loop_
_space_group_symop_operation_xyz
'x, y, z'
'-x, y+1/2, -z+1/2'
'-x, -y, -z'
'x, -y-1/2, z-1/2'

loop_
_atom_site_label
_atom_site_type_symbol
_atom_site_fract_x
_atom_site_fract_y
_atom_site_fract_z
_atom_site_U_iso_or_equiv
_atom_site_adp_type
_atom_site_occupancy
_atom_site_site_symmetry_order
_atom_site_calc_flag
_atom_site_refinement_flags_posn
_atom_site_refinement_flags_adp
_atom_site_refinement_flags_occupancy
_atom_site_disorder_assembly
_atom_site_disorder_group
Cr1 Cr 0.000000 0.000000 0.000000 0.0126(2) Uani 1 2 d S T P . .
O2 O 0.0096(2) 0.1866(3) 0.06664(18) 0.0155(6) Uani 1 1 d . . . . .
O1 O 0.1511(2) 0.0456(3) -0.08831(19) 0.0158(6) Uani 1 1 d . . . . .
N1 N -0.1349(3) 0.0739(3) -0.1250(2) 0.0144(7) Uani 1 1 d . . . . .
C3 C 0.1934(4) 0.2788(4) -0.0244(3) 0.0173(8) Uani 1 1 d . . . . .
H3 H 0.248085 0.359455 -0.032215 0.021 Uiso 1 1 calc R . . . .
C2 C 0.2204(4) 0.1604(4) -0.0872(3) 0.0167(8) Uani 1 1 d . . . . .
C6 C -0.1173(4) 0.1988(4) -0.1758(3) 0.0167(8) Uani 1 1 d . . . . .
H6 H -0.043387 0.255997 -0.149688 0.020 Uiso 1 1 calc R . . . .
C8 C -0.3105(4) 0.1654(4) -0.3002(3) 0.0176(8) Uani 1 1 d . . . . .
C9 C -0.3328(4) 0.0390(4) -0.2476(3) 0.0196(9) Uani 1 1 d . . . . .
H9 H -0.407415 -0.018629 -0.271197 0.023 Uiso 1 1 calc R . . . .
C4 C 0.0910(4) 0.2872(4) 0.0494(3) 0.0160(8) Uani 1 1 d . . . . .
C7 C -0.2016(4) 0.2472(4) -0.2639(3) 0.0166(8) Uani 1 1 d . . . . .
H7 H -0.184693 0.334302 -0.298332 0.020 Uiso 1 1 calc R . . . .
C1 C 0.3392(4) 0.1608(5) -0.1575(3) 0.0258(10) Uani 1 1 d . . . . .
H1A H 0.403625 0.088273 -0.131166 0.039 Uiso 1 1 calc GR . . . .
H1B H 0.383207 0.252918 -0.152690 0.039 Uiso 1 1 calc GR . . . .
H1C H 0.307816 0.141623 -0.234507 0.039 Uiso 1 1 calc GR . . . .
C11 C -0.4003(4) 0.2096(5) -0.3989(3) 0.0237(9) Uani 1 1 d . . . . .
C5 C 0.0733(4) 0.4198(4) 0.1140(3) 0.0221(9) Uani 1 1 d . . . . .
H5A H -0.020397 0.451838 0.102418 0.033 Uiso 1 1 calc GR . . . .
H5B H 0.133725 0.492557 0.089023 0.033 Uiso 1 1 calc GR . . . .
H5C H 0.094976 0.401489 0.192788 0.033 Uiso 1 1 calc GR . . . .
C10 C -0.2444(4) -0.0010(4) -0.1605(3) 0.0170(8) Uani 1 1 d . . . . .
H10 H -0.261684 -0.086285 -0.123533 0.020 Uiso 1 1 calc R . . . .
F1 F -0.4999(3) 0.1211(4) -0.4221(3) 0.0653(11) Uani 1 1 d . . . . .
F2 F -0.4614(4) 0.3294(4) -0.3826(3) 0.0825(14) Uani 1 1 d . . . . .
F3 F -0.3381(3) 0.2217(6) -0.4870(2) 0.0975(18) Uani 1 1 d . . . . .

loop_
_atom_site_aniso_label
_atom_site_aniso_U_11
_atom_site_aniso_U_22
_atom_site_aniso_U_33
_atom_site_aniso_U_23
_atom_site_aniso_U_13
_atom_site_aniso_U_12
Cr1 0.0133(4) 0.0114(4) 0.0129(4) -0.0003(4) -0.0001(3) -0.0008(4)
O2 0.0171(13) 0.0148(14) 0.0143(12) -0.0004(11) -0.0007(10) -0.0004(12)
O1 0.0163(13) 0.0160(14) 0.0152(12) 0.0003(11) 0.0021(10) -0.0003(12)
N1 0.0146(16) 0.0144(17) 0.0143(14) -0.0025(13) 0.0025(12) 0.0024(14)
C3 0.0192(19) 0.0115(19) 0.0207(18) 0.0029(16) -0.0011(15) -0.0056(17)
C2 0.0131(18) 0.020(2) 0.0165(17) 0.0041(16) -0.0028(14) -0.0012(17)
C6 0.0180(19) 0.016(2) 0.0165(17) -0.0019(15) 0.0034(14) -0.0020(17)
C8 0.0162(19) 0.020(2) 0.0166(17) -0.0013(16) 0.0034(14) -0.0004(17)
C9 0.0152(19) 0.020(2) 0.0230(19) -0.0040(16) -0.0003(15) 0.0006(17)
C4 0.020(2) 0.0110(19) 0.0153(17) 0.0026(15) -0.0075(14) -0.0015(17)
C7 0.0179(19) 0.016(2) 0.0160(17) 0.0065(16) 0.0047(14) 0.0010(17)
C1 0.019(2) 0.028(2) 0.031(2) -0.0001(19) 0.0103(17) -0.0015(19)
C11 0.020(2) 0.026(2) 0.025(2) -0.0037(18) -0.0047(16) 0.0024(19)
C5 0.026(2) 0.018(2) 0.0218(19) 0.0005(17) 0.0004(16) -0.0029(18)
C10 0.0176(18) 0.0166(19) 0.0170(17) -0.0008(16) 0.0027(14) -0.0031(17)
F1 0.063(2) 0.056(2) 0.069(2) 0.0236(17) -0.0479(17) -0.0262(19)
F2 0.112(3) 0.045(2) 0.079(2) -0.0212(19) -0.063(2) 0.046(2)
F3 0.0348(18) 0.229(6) 0.0286(15) 0.052(2) 0.0001(13) 0.015(3)

loop_
_atom_type_symbol
_atom_type_description
_atom_type_scat_dispersion_real
_atom_type_scat_dispersion_imag
_atom_type_scat_source
C C 0.0033 0.0016 'International Tables Vol C Tables 4.2.6.8 and 6.1.1.4'
H H 0.0000 0.0000 'International Tables Vol C Tables 4.2.6.8 and 6.1.1.4'
N N 0.0061 0.0033 'International Tables Vol C Tables 4.2.6.8 and 6.1.1.4'
O O 0.0106 0.0060 'International Tables Vol C Tables 4.2.6.8 and 6.1.1.4'
F F 0.0171 0.0103 'International Tables Vol C Tables 4.2.6.8 and 6.1.1.4'
Cr Cr 0.3209 0.6236 'International Tables Vol C Tables 4.2.6.8 and 6.1.1.4'

loop_
_geom_angle_atom_site_label_1
_geom_angle_atom_site_label_2
_geom_angle_atom_site_label_3
_geom_angle
_geom_angle_site_symmetry_1
_geom_angle_site_symmetry_3
_geom_angle_publ_flag
O2 Cr1 O2 180.0 . 3 ?
O2 Cr1 O1 90.53(10) 3 3 ?
O2 Cr1 O1 89.47(10) 3 . ?
O2 Cr1 O1 89.47(10) . 3 ?
O2 Cr1 O1 90.53(10) . . ?
O2 Cr1 N1 90.18(11) 3 3 ?
O2 Cr1 N1 89.82(11) 3 . ?
O2 Cr1 N1 90.18(11) . . ?
O2 Cr1 N1 89.82(11) . 3 ?
O1 Cr1 O1 180.0 3 . ?
O1 Cr1 N1 89.76(11) . 3 ?
O1 Cr1 N1 90.24(11) . . ?
O1 Cr1 N1 89.76(11) 3 . ?
O1 Cr1 N1 90.24(11) 3 3 ?
N1 Cr1 N1 180.0 3 . ?
C4 O2 Cr1 128.7(2) . . ?
C2 O1 Cr1 127.7(2) . . ?
C6 N1 Cr1 122.2(3) . . ?
C10 N1 Cr1 121.2(3) . . ?
C10 N1 C6 116.6(3) . . ?
C2 C3 C4 124.8(4) . . ?
O1 C2 C3 124.4(3) . . ?
O1 C2 C1 115.8(3) . . ?
C3 C2 C1 119.8(4) . . ?
N1 C6 C7 123.4(4) . . ?
C9 C8 C11 120.3(4) . . ?
C7 C8 C9 119.4(3) . . ?
C7 C8 C11 120.2(4) . . ?
C10 C9 C8 118.6(4) . . ?
O2 C4 C3 123.8(3) . . ?
O2 C4 C5 116.3(3) . . ?
C3 C4 C5 119.9(3) . . ?
C8 C7 C6 118.2(4) . . ?
F1 C11 C8 112.6(4) . . ?
F2 C11 C8 112.2(3) . . ?
F2 C11 F1 103.8(4) . . ?
F3 C11 C8 113.4(3) . . ?
F3 C11 F1 106.3(4) . . ?
F3 C11 F2 107.8(4) . . ?
N1 C10 C9 123.6(4) . . ?

loop_
_geom_bond_atom_site_label_1
_geom_bond_atom_site_label_2
_geom_bond_distance
_geom_bond_site_symmetry_2
_geom_bond_publ_flag
Cr1 O2 1.952(3) . ?
Cr1 O2 1.952(3) 3 ?
Cr1 O1 1.958(2) . ?
Cr1 O1 1.958(2) 3 ?
Cr1 N1 2.072(3) . ?
Cr1 N1 2.072(3) 3 ?
O2 C4 1.282(4) . ?
O1 C2 1.292(5) . ?
N1 C6 1.357(5) . ?
N1 C10 1.345(5) . ?
C3 C2 1.398(5) . ?
C3 C4 1.408(5) . ?
C2 C1 1.508(5) . ?
C6 C7 1.387(5) . ?
C8 C9 1.388(6) . ?
C8 C7 1.378(5) . ?
C8 C11 1.500(5) . ?
C9 C10 1.377(5) . ?
C4 C5 1.504(5) . ?
C11 F1 1.315(5) . ?
C11 F2 1.315(5) . ?
C11 F3 1.281(5) . ?
